data_4063315
loop_
_publ_author_name
'Nicoletta Mantovani'
'Paola Bergamini'
'Andrea Marchi'
'Lorenza Marvelli'
'Roberto Rossi'
'Valerio Bertolasi'
'Valeria Ferretti'
'Isaac de los Rios'
'Maurizio Peruzzini'

_publ_section_title
;
 Synthesis of Heterocyclic Ligands by Diheterocyclization at the
 Rhenium(I) Allenylidene [(triphos)(CO)2Re{C\\db C\\db CPh2}](OSO2CF3).
 1. Reactivity with Dipolar N,N-Heterocycles
;
_journal_issue 2
_journal_name_full Organometallics
_journal_page_first 416
_journal_page_last 426
_journal_paper_doi 10.1021/om050663v
_journal_volume 25
_journal_year 2006
_chemical_formula_moiety 'C63 H54 N2 O2 P3 Re , 2 (C H2 Cl2)'
_chemical_formula_sum 'C65 H58 Cl4 N2 O2 P3 Re'
_chemical_formula_weight 1320.04
_chemical_name_systematic
;
 ?
;
_space_group_IT_number 2
_symmetry_cell_setting triclinic
_symmetry_space_group_name_Hall '-P 1'
_symmetry_space_group_name_H-M 'P -1'
_atom_sites_solution_hydrogens geom
_atom_sites_solution_primary direct
_atom_sites_solution_secondary difmap
_audit_creation_method SHELXL-97
_cell_angle_alpha 70.7666(6)
_cell_angle_beta 78.3629(5)
_cell_angle_gamma 63.8146(8)
_cell_formula_units_Z 2
_cell_length_a 13.6973(2)
_cell_length_b 14.3060(2)
_cell_length_c 17.9666(3)
_cell_measurement_reflns_used 40784
_cell_measurement_temperature 295
_cell_measurement_theta_max 28.00
_cell_measurement_theta_min 2.19
_cell_volume 2976.36(8)
_computing_cell_refinement 'Denzo-SMN (Otwinowski & Minor, 1997)'
_computing_data_collection 'Kappa CCD server software (Nonius, 1997)'
_computing_data_reduction 'Denzo-SMN (Otwinowski & Minor, 1997)'
_computing_molecular_graphics 'ORTEP III (Burnett & Johnson, 1996)'
_computing_publication_material
;
SHELXL-97 (Sheldrick, 1997), PARST (Nardelli, 1995)
;
_computing_structure_refinement 'SHELXL-97 (Sheldrick, 1997)'
_computing_structure_solution 'SIR97 (Altomare et al., 1999)'
_diffrn_ambient_temperature 295
_diffrn_measured_fraction_theta_full 0.958
_diffrn_measured_fraction_theta_max 0.958
_diffrn_measurement_device_type 'Nonius Kappa CCD'
_diffrn_measurement_method '\f scans and \w scans'
_diffrn_radiation_monochromator graphite
_diffrn_radiation_source 'fine-focus sealed tube'
_diffrn_radiation_type MoK\a
_diffrn_radiation_wavelength 0.71070
_diffrn_reflns_av_R_equivalents 0.050
_diffrn_reflns_av_sigmaI/netI 0.0461
_diffrn_reflns_limit_h_max 18
_diffrn_reflns_limit_h_min -18
_diffrn_reflns_limit_k_max 18
_diffrn_reflns_limit_k_min -16
_diffrn_reflns_limit_l_max 23
_diffrn_reflns_limit_l_min -22
_diffrn_reflns_number 40784
_diffrn_reflns_theta_full 28.00
_diffrn_reflns_theta_max 28.00
_diffrn_reflns_theta_min 2.29
_exptl_absorpt_coefficient_mu 2.347
_exptl_absorpt_correction_T_max 0.650
_exptl_absorpt_correction_T_min 0.556
_exptl_absorpt_correction_type empirical
_exptl_absorpt_process_details
;
SORTAV (R.H. Blessing, Acta Crystallogr., 1995, A51, 33)
;
_exptl_crystal_colour yellow
_exptl_crystal_density_diffrn 1.473
_exptl_crystal_density_method 'not measured'
_exptl_crystal_description irregular
_exptl_crystal_F_000 1332
_exptl_crystal_size_max 0.36
_exptl_crystal_size_mid 0.20
_exptl_crystal_size_min 0.19
_refine_diff_density_max 1.967
_refine_diff_density_min -1.465
_refine_diff_density_rms 0.121
_refine_ls_extinction_method none
_refine_ls_goodness_of_fit_ref 1.075
_refine_ls_hydrogen_treatment constr
_refine_ls_matrix_type full
_refine_ls_number_parameters 681
_refine_ls_number_reflns 13756
_refine_ls_number_restraints 0
_refine_ls_restrained_S_all 1.075
_refine_ls_R_factor_all 0.0682
_refine_ls_R_factor_gt 0.0556
_refine_ls_shift/su_max 0.172
_refine_ls_shift/su_mean 0.003
_refine_ls_structure_factor_coef Fsqd
_refine_ls_weighting_details 'calc w=1/[\s^2^(Fo^2^)+(0.0929P)^2^+5.3302P] where P=(Fo^2^+2Fc^2^)/3'
_refine_ls_weighting_scheme calc
_refine_ls_wR_factor_gt 0.1510
_refine_ls_wR_factor_ref 0.1657
_reflns_number_gt 11774
_reflns_number_total 13756
_reflns_threshold_expression I>2sigma(I)
_cod_database_code 4063315

loop_
_symmetry_equiv_pos_as_xyz
'x, y, z'
'-x, -y, -z'

loop_
_atom_site_label
_atom_site_type_symbol
_atom_site_fract_x
_atom_site_fract_y
_atom_site_fract_z
_atom_site_U_iso_or_equiv
_atom_site_adp_type
_atom_site_occupancy
_atom_site_symmetry_multiplicity
_atom_site_calc_flag
_atom_site_refinement_flags
Re1 Re 0.180624(17) -0.028886(18) -0.256672(12) 0.04773(9) Uani 1 1 d .
P1 P 0.31310(12) -0.01843(13) -0.18525(9) 0.0513(3) Uani 1 1 d .
P2 P 0.35093(12) -0.12181(13) -0.33284(9) 0.0502(3) Uani 1 1 d .
P3 P 0.17385(12) 0.14398(13) -0.34426(9) 0.0514(3) Uani 1 1 d .
O1 O 0.0285(5) -0.0410(5) -0.3536(3) 0.0806(15) Uani 1 1 d .
O2 O -0.0348(5) 0.0799(7) -0.1689(5) 0.110(2) Uani 1 1 d .
N1 N 0.2266(6) -0.4132(5) -0.1034(4) 0.0770(17) Uani 1 1 d .
N2 N 0.1718(5) -0.2306(5) -0.1022(3) 0.0639(13) Uani 1 1 d .
C1 C 0.0878(5) -0.0359(5) -0.3199(4) 0.0608(15) Uani 1 1 d .
C2 C 0.0485(6) 0.0416(7) -0.2007(5) 0.0699(18) Uani 1 1 d .
C3 C 0.1811(5) -0.1911(5) -0.1877(3) 0.0508(12) Uani 1 1 d .
C4 C 0.1843(5) -0.2605(5) -0.2230(4) 0.0569(14) Uani 1 1 d .
H4 H 0.1918 -0.2420 -0.2779 0.068 Uiso 1 1 calc R
C5 C 0.1764(6) -0.3683(5) -0.1799(4) 0.0609(14) Uani 1 1 d .
C6 C 0.2138(7) -0.3451(7) -0.0668(4) 0.0730(19) Uani 1 1 d .
C7 C 0.1404(8) -0.1621(8) -0.0548(4) 0.081(2) Uani 1 1 d .
H7 H 0.1081 -0.0878 -0.0777 0.097 Uiso 1 1 calc R
C8 C 0.1543(9) -0.1980(10) 0.0234(5) 0.100(3) Uani 1 1 d .
H8 H 0.1287 -0.1495 0.0539 0.119 Uiso 1 1 calc R
C9 C 0.2076(12) -0.3087(11) 0.0578(5) 0.123(5) Uani 1 1 d .
H9 H 0.2223 -0.3341 0.1108 0.148 Uiso 1 1 calc R
C10 C 0.2382(10) -0.3799(9) 0.0136(5) 0.107(4) Uani 1 1 d .
H10 H 0.2762 -0.4534 0.0368 0.129 Uiso 1 1 calc R
C11 C 0.0581(6) -0.3575(6) -0.1619(4) 0.0658(17) Uani 1 1 d .
C12 C -0.0297(7) -0.2624(7) -0.1876(5) 0.077(2) Uani 1 1 d .
H12 H -0.0185 -0.2009 -0.2180 0.093 Uiso 1 1 calc R
C13 C -0.1368(8) -0.2568(10) -0.1683(7) 0.106(3) Uani 1 1 d .
H13 H -0.1957 -0.1918 -0.1863 0.127 Uiso 1 1 calc R
C14 C -0.1542(9) -0.3458(11) -0.1236(6) 0.101(3) Uani 1 1 d .
H14 H -0.2250 -0.3419 -0.1115 0.122 Uiso 1 1 calc R
C15 C -0.0661(9) -0.4432(10) -0.0958(6) 0.098(3) Uani 1 1 d .
H15 H -0.0774 -0.5044 -0.0649 0.118 Uiso 1 1 calc R
C16 C 0.0381(8) -0.4470(7) -0.1148(6) 0.088(2) Uani 1 1 d .
H16 H 0.0968 -0.5116 -0.0956 0.106 Uiso 1 1 calc R
C17 C 0.2386(6) -0.4481(6) -0.2300(5) 0.0672(16) Uani 1 1 d .
C18 C 0.1949(8) -0.4406(9) -0.2948(6) 0.098(3) Uani 1 1 d .
H18 H 0.1248 -0.3893 -0.3068 0.117 Uiso 1 1 calc R
C19 C 0.2545(11) -0.5091(12) -0.3435(8) 0.126(4) Uani 1 1 d .
H19 H 0.2241 -0.5010 -0.3883 0.151 Uiso 1 1 calc R
C20 C 0.3525(11) -0.5846(10) -0.3270(10) 0.123(5) Uani 1 1 d .
H20 H 0.3925 -0.6286 -0.3603 0.148 Uiso 1 1 calc R
C21 C 0.3933(11) -0.5966(9) -0.2613(9) 0.125(4) Uani 1 1 d .
H21 H 0.4606 -0.6528 -0.2474 0.150 Uiso 1 1 calc R
C22 C 0.3391(8) -0.5286(8) -0.2135(7) 0.100(3) Uani 1 1 d .
H22 H 0.3716 -0.5377 -0.1695 0.120 Uiso 1 1 calc R
C23 C 0.4102(5) -0.0231(5) -0.3880(4) 0.0559(13) Uani 1 1 d .
H231 H 0.4854 -0.0632 -0.4041 0.067 Uiso 1 1 calc R
H232 H 0.3718 0.0199 -0.4358 0.067 Uiso 1 1 calc R
C24 C 0.4087(5) 0.0559(5) -0.3451(4) 0.0557(13) Uani 1 1 d .
C25 C 0.3036(5) 0.1609(5) -0.3605(4) 0.0571(14) Uani 1 1 d .
H251 H 0.3095 0.2027 -0.4147 0.069 Uiso 1 1 calc R
H252 H 0.3000 0.2032 -0.3266 0.069 Uiso 1 1 calc R
C26 C 0.4239(5) 0.0070(6) -0.2566(4) 0.0595(14) Uani 1 1 d .
H261 H 0.4434 0.0539 -0.2395 0.071 Uiso 1 1 calc R
H262 H 0.4869 -0.0618 -0.2502 0.071 Uiso 1 1 calc R
C27 C 0.5056(6) 0.0885(6) -0.3840(5) 0.0707(18) Uani 1 1 d .
H271 H 0.5086 0.1366 -0.3587 0.085 Uiso 1 1 calc R
H272 H 0.4953 0.1241 -0.4391 0.085 Uiso 1 1 calc R
H273 H 0.5725 0.0247 -0.3781 0.085 Uiso 1 1 calc R
C28 C 0.4018(6) -0.1286(6) -0.1090(4) 0.0640(15) Uani 1 1 d .
C29 C 0.4104(7) -0.2319(6) -0.0888(5) 0.079(2) Uani 1 1 d .
H29 H 0.3640 -0.2471 -0.1097 0.094 Uiso 1 1 calc R
C30 C 0.4869(9) -0.3158(8) -0.0373(6) 0.103(3) Uani 1 1 d .
H30 H 0.4927 -0.3863 -0.0258 0.124 Uiso 1 1 calc R
C31 C 0.5535(9) -0.2948(11) -0.0037(6) 0.110(4) Uani 1 1 d .
H31 H 0.6031 -0.3503 0.0318 0.132 Uiso 1 1 calc R
C32 C 0.5462(10) -0.1929(12) -0.0226(7) 0.123(4) Uani 1 1 d .
H32 H 0.5920 -0.1781 -0.0007 0.148 Uiso 1 1 calc R
C33 C 0.4698(9) -0.1084(9) -0.0752(6) 0.105(3) Uani 1 1 d .
H33 H 0.4651 -0.0382 -0.0872 0.126 Uiso 1 1 calc R
C34 C 0.2570(5) 0.0895(6) -0.1352(4) 0.0600(14) Uani 1 1 d .
C35 C 0.2811(6) 0.1790(6) -0.1564(4) 0.0671(16) Uani 1 1 d .
H35 H 0.3301 0.1880 -0.1995 0.081 Uiso 1 1 calc R
C36 C 0.2325(8) 0.2571(7) -0.1138(6) 0.089(2) Uani 1 1 d .
H36 H 0.2475 0.3185 -0.1299 0.107 Uiso 1 1 calc R
C37 C 0.1625(8) 0.2431(7) -0.0479(6) 0.090(3) Uani 1 1 d .
H37 H 0.1320 0.2938 -0.0189 0.107 Uiso 1 1 calc R
C38 C 0.1383(8) 0.1533(8) -0.0257(5) 0.086(2) Uani 1 1 d .
H38 H 0.0915 0.1432 0.0185 0.104 Uiso 1 1 calc R
C39 C 0.1838(7) 0.0779(7) -0.0694(5) 0.0760(19) Uani 1 1 d .
H39 H 0.1654 0.0187 -0.0547 0.091 Uiso 1 1 calc R
C40 C 0.3331(5) -0.1644(5) -0.4132(4) 0.0565(13) Uani 1 1 d .
C41 C 0.2566(6) -0.0927(6) -0.4669(4) 0.0673(16) Uani 1 1 d .
H41 H 0.2140 -0.0234 -0.4613 0.081 Uiso 1 1 calc R
C42 C 0.2412(7) -0.1202(8) -0.5287(5) 0.079(2) Uani 1 1 d .
H42 H 0.1889 -0.0700 -0.5642 0.095 Uiso 1 1 calc R
C43 C 0.3030(8) -0.2216(8) -0.5378(5) 0.091(3) Uani 1 1 d .
H43 H 0.2938 -0.2400 -0.5802 0.109 Uiso 1 1 calc R
C44 C 0.3772(10) -0.2946(8) -0.4857(6) 0.106(3) Uani 1 1 d .
H44 H 0.4172 -0.3640 -0.4918 0.128 Uiso 1 1 calc R
C45 C 0.3961(8) -0.2695(7) -0.4224(5) 0.088(2) Uani 1 1 d .
H45 H 0.4487 -0.3207 -0.3874 0.105 Uiso 1 1 calc R
C46 C 0.4691(5) -0.2408(5) -0.2853(4) 0.0599(14) Uani 1 1 d .
C47 C 0.4574(7) -0.3357(6) -0.2397(5) 0.081(2) Uani 1 1 d .
H47 H 0.3896 -0.3385 -0.2336 0.097 Uiso 1 1 calc R
C48 C 0.5440(8) -0.4250(7) -0.2038(6) 0.093(3) Uani 1 1 d .
H48 H 0.5340 -0.4870 -0.1732 0.112 Uiso 1 1 calc R
C49 C 0.6435(8) -0.4235(8) -0.2126(7) 0.109(4) Uani 1 1 d .
H49 H 0.7019 -0.4865 -0.1906 0.131 Uiso 1 1 calc R
C50 C 0.6608(8) -0.3341(9) -0.2520(7) 0.109(3) Uani 1 1 d .
H50 H 0.7278 -0.3320 -0.2524 0.131 Uiso 1 1 calc R
C51 C 0.5714(6) -0.2400(7) -0.2944(6) 0.084(2) Uani 1 1 d .
H51 H 0.5833 -0.1799 -0.3272 0.101 Uiso 1 1 calc R
C52 C 0.0839(5) 0.2744(5) -0.3224(4) 0.0613(15) Uani 1 1 d .
C53 C 0.0654(7) 0.3708(6) -0.3828(5) 0.0749(19) Uani 1 1 d .
H53 H 0.0925 0.3678 -0.4342 0.090 Uiso 1 1 calc R
C54 C 0.0071(8) 0.4708(6) -0.3672(6) 0.090(2) Uani 1 1 d .
H54 H -0.0056 0.5342 -0.4081 0.108 Uiso 1 1 calc R
C55 C -0.0314(8) 0.4758(8) -0.2920(7) 0.092(3) Uani 1 1 d .
H55 H -0.0708 0.5427 -0.2815 0.111 Uiso 1 1 calc R
C56 C -0.0124(7) 0.3830(7) -0.2319(6) 0.085(2) Uani 1 1 d .
H56 H -0.0377 0.3869 -0.1805 0.102 Uiso 1 1 calc R
C57 C 0.0444(6) 0.2829(6) -0.2470(5) 0.0722(18) Uani 1 1 d .
H57 H 0.0560 0.2203 -0.2055 0.087 Uiso 1 1 calc R
C58 C 0.1354(5) 0.1751(5) -0.4456(4) 0.0572(14) Uani 1 1 d .
C59 C 0.0319(6) 0.1835(6) -0.4526(4) 0.0697(17) Uani 1 1 d .
H59 H -0.0155 0.1791 -0.4079 0.084 Uiso 1 1 calc R
C60 C -0.0012(7) 0.1981(8) -0.5245(5) 0.085(2) Uani 1 1 d .
H60 H -0.0702 0.2031 -0.5279 0.102 Uiso 1 1 calc R
C61 C 0.0686(8) 0.2053(7) -0.5919(5) 0.086(2) Uani 1 1 d .
H61 H 0.0480 0.2126 -0.6404 0.103 Uiso 1 1 calc R
C62 C 0.1662(7) 0.2016(7) -0.5858(5) 0.081(2) Uani 1 1 d .
H62 H 0.2119 0.2092 -0.6312 0.097 Uiso 1 1 calc R
C63 C 0.2008(6) 0.1869(6) -0.5143(4) 0.0662(16) Uani 1 1 d .
H63 H 0.2690 0.1849 -0.5124 0.079 Uiso 1 1 calc R
C64 C 0.294(3) 0.515(3) 0.3895(19) 0.264(12) Uiso 1 1 d .
Cl1 Cl 0.4070(5) 0.5416(4) 0.3764(3) 0.1029(14) Uiso 0.50 1 d P
Cl2 Cl 0.2937(8) 0.4051(8) 0.4553(6) 0.160(3) Uiso 0.50 1 d P
Cl3 Cl 0.1808(12) 0.6005(11) 0.4343(9) 0.226(5) Uiso 0.50 1 d P
Cl4 Cl 0.2076(12) 0.6456(12) 0.3249(9) 0.224(5) Uiso 0.50 1 d P
C65 C 0.717(2) 0.093(2) -0.1624(15) 0.225(9) Uiso 1 1 d .
Cl5 Cl 0.7843(11) 0.0539(10) -0.2561(7) 0.195(4) Uiso 0.50 1 d P
Cl6 Cl 0.6674(11) 0.2058(11) -0.1547(8) 0.213(4) Uiso 0.50 1 d P
Cl7 Cl 0.6300(12) 0.0253(11) -0.1252(8) 0.223(5) Uiso 0.50 1 d P
Cl8 Cl 0.6827(16) 0.0831(14) -0.2537(11) 0.266(7) Uiso 0.50 1 d P

loop_
_atom_site_aniso_label
_atom_site_aniso_U_11
_atom_site_aniso_U_22
_atom_site_aniso_U_33
_atom_site_aniso_U_23
_atom_site_aniso_U_13
_atom_site_aniso_U_12
Re1 0.04791(13) 0.05746(15) 0.04450(13) -0.01684(10) 0.00113(8) -0.02691(10)
P1 0.0526(8) 0.0585(8) 0.0484(7) -0.0165(6) -0.0047(6) -0.0256(6)
P2 0.0516(7) 0.0567(8) 0.0467(7) -0.0167(6) 0.0030(6) -0.0266(6)
P3 0.0514(7) 0.0542(8) 0.0517(8) -0.0140(6) -0.0044(6) -0.0239(6)
O1 0.090(4) 0.099(4) 0.078(3) -0.018(3) -0.027(3) -0.056(3)
O2 0.074(4) 0.147(6) 0.125(6) -0.081(5) 0.027(4) -0.041(4)
N1 0.106(5) 0.075(4) 0.061(3) 0.000(3) -0.015(3) -0.056(4)
N2 0.080(4) 0.082(4) 0.046(3) -0.015(2) 0.005(2) -0.053(3)
C1 0.060(3) 0.065(4) 0.056(3) -0.012(3) 0.004(3) -0.031(3)
C2 0.058(4) 0.091(5) 0.078(4) -0.039(4) 0.009(3) -0.039(3)
C3 0.053(3) 0.058(3) 0.048(3) -0.013(2) 0.002(2) -0.032(2)
C4 0.063(3) 0.069(4) 0.045(3) -0.009(3) 0.000(2) -0.038(3)
C5 0.076(4) 0.060(3) 0.053(3) -0.008(3) -0.006(3) -0.037(3)
C6 0.095(5) 0.089(5) 0.053(3) 0.001(3) -0.013(3) -0.064(4)
C7 0.110(6) 0.111(6) 0.050(4) -0.032(4) 0.019(4) -0.072(5)
C8 0.145(9) 0.139(9) 0.052(4) -0.035(5) 0.017(5) -0.095(7)
C9 0.213(13) 0.166(11) 0.045(4) -0.009(5) 0.003(6) -0.144(11)
C10 0.174(10) 0.125(8) 0.055(4) 0.012(5) -0.025(5) -0.107(8)
C11 0.084(4) 0.074(4) 0.061(4) -0.025(3) 0.010(3) -0.052(4)
C12 0.078(5) 0.095(5) 0.072(4) -0.013(4) -0.004(4) -0.052(4)
C13 0.079(6) 0.135(9) 0.112(8) -0.031(7) -0.002(5) -0.054(6)
C14 0.108(7) 0.155(10) 0.093(6) -0.067(7) 0.032(6) -0.092(8)
C15 0.113(7) 0.117(8) 0.102(7) -0.048(6) 0.027(6) -0.080(7)
C16 0.107(6) 0.073(5) 0.093(6) -0.023(4) 0.017(5) -0.054(5)
C17 0.076(4) 0.060(4) 0.076(4) -0.016(3) -0.002(3) -0.039(3)
C18 0.087(6) 0.116(7) 0.101(7) -0.063(6) 0.002(5) -0.030(5)
C19 0.124(9) 0.161(11) 0.136(10) -0.091(9) 0.023(8) -0.074(9)
C20 0.112(9) 0.101(8) 0.169(13) -0.074(9) 0.055(9) -0.055(7)
C21 0.115(9) 0.085(7) 0.145(11) -0.036(7) 0.016(8) -0.022(6)
C22 0.090(6) 0.081(6) 0.103(7) -0.005(5) -0.010(5) -0.024(5)
C23 0.054(3) 0.066(4) 0.052(3) -0.017(3) 0.003(2) -0.029(3)
C24 0.053(3) 0.062(3) 0.061(3) -0.016(3) -0.001(3) -0.033(3)
C25 0.059(3) 0.057(3) 0.061(3) -0.011(3) -0.010(3) -0.030(3)
C26 0.052(3) 0.068(4) 0.061(4) -0.018(3) -0.004(3) -0.027(3)
C27 0.061(4) 0.084(5) 0.081(5) -0.020(4) 0.001(3) -0.045(3)
C28 0.060(3) 0.067(4) 0.058(3) -0.014(3) -0.009(3) -0.020(3)
C29 0.072(4) 0.074(5) 0.075(5) -0.006(4) -0.003(4) -0.027(4)
C30 0.099(7) 0.086(6) 0.084(6) 0.009(5) -0.005(5) -0.025(5)
C31 0.097(7) 0.124(9) 0.064(5) 0.004(5) -0.017(5) -0.022(6)
C32 0.111(8) 0.142(10) 0.107(8) -0.027(8) -0.063(7) -0.023(7)
C33 0.117(8) 0.093(6) 0.106(7) -0.016(5) -0.058(6) -0.030(5)
C34 0.060(3) 0.069(4) 0.058(3) -0.024(3) -0.012(3) -0.024(3)
C35 0.079(4) 0.071(4) 0.062(4) -0.022(3) -0.003(3) -0.036(3)
C36 0.110(7) 0.069(5) 0.095(6) -0.031(4) -0.017(5) -0.033(4)
C37 0.103(6) 0.088(5) 0.090(6) -0.048(5) -0.018(5) -0.028(5)
C38 0.096(6) 0.103(6) 0.076(5) -0.045(5) 0.010(4) -0.047(5)
C39 0.089(5) 0.087(5) 0.071(4) -0.036(4) 0.010(4) -0.049(4)
C40 0.065(3) 0.065(4) 0.049(3) -0.021(3) 0.009(3) -0.036(3)
C41 0.074(4) 0.077(4) 0.058(4) -0.026(3) 0.003(3) -0.035(3)
C42 0.091(5) 0.099(6) 0.069(4) -0.034(4) -0.001(4) -0.051(5)
C43 0.114(7) 0.118(7) 0.068(5) -0.042(5) 0.000(5) -0.063(6)
C44 0.138(9) 0.092(6) 0.099(7) -0.053(6) -0.009(6) -0.037(6)
C45 0.100(6) 0.084(5) 0.079(5) -0.039(4) -0.013(4) -0.022(4)
C46 0.055(3) 0.064(4) 0.057(3) -0.017(3) 0.000(3) -0.023(3)
C47 0.069(4) 0.073(4) 0.082(5) -0.011(4) 0.005(4) -0.024(4)
C48 0.092(6) 0.071(5) 0.084(6) 0.003(4) -0.005(5) -0.024(4)
C49 0.078(6) 0.084(6) 0.113(8) 0.002(5) -0.013(5) -0.005(5)
C50 0.061(5) 0.098(7) 0.128(9) -0.002(6) -0.014(5) -0.016(4)
C51 0.058(4) 0.071(4) 0.104(6) -0.009(4) -0.009(4) -0.018(3)
C52 0.055(3) 0.061(3) 0.069(4) -0.019(3) -0.010(3) -0.020(3)
C53 0.083(5) 0.059(4) 0.080(5) -0.017(3) -0.007(4) -0.026(3)
C54 0.101(6) 0.057(4) 0.101(7) -0.016(4) -0.015(5) -0.022(4)
C55 0.081(5) 0.076(5) 0.120(8) -0.046(5) -0.010(5) -0.016(4)
C56 0.083(5) 0.080(5) 0.086(6) -0.035(5) -0.008(4) -0.018(4)
C57 0.070(4) 0.071(4) 0.071(4) -0.026(3) -0.009(3) -0.018(3)
C58 0.058(3) 0.057(3) 0.057(3) -0.008(3) -0.010(3) -0.026(3)
C59 0.066(4) 0.082(5) 0.063(4) -0.012(3) -0.009(3) -0.035(3)
C60 0.082(5) 0.113(6) 0.068(5) -0.009(4) -0.023(4) -0.051(5)
C61 0.100(6) 0.099(6) 0.061(4) -0.011(4) -0.022(4) -0.043(5)
C62 0.087(5) 0.089(5) 0.058(4) -0.011(4) -0.002(4) -0.036(4)
C63 0.068(4) 0.070(4) 0.058(4) -0.009(3) -0.005(3) -0.030(3)

loop_
_atom_type_symbol
_atom_type_description
_atom_type_scat_dispersion_real
_atom_type_scat_dispersion_imag
_atom_type_scat_source
Re Re -1.0185 7.2310 'International Tables Vol C Tables 4.2.6.8 and 6.1.1.4'
C C 0.0033 0.0016 'International Tables Vol C Tables 4.2.6.8 and 6.1.1.4'
H H 0.0000 0.0000 'International Tables Vol C Tables 4.2.6.8 and 6.1.1.4'
P P 0.1023 0.0942 'International Tables Vol C Tables 4.2.6.8 and 6.1.1.4'
O O 0.0106 0.0060 'International Tables Vol C Tables 4.2.6.8 and 6.1.1.4'
N N 0.0061 0.0033 'International Tables Vol C Tables 4.2.6.8 and 6.1.1.4'
Cl Cl 0.1484 0.1585 'International Tables Vol C Tables 4.2.6.8 and 6.1.1.4'

loop_
_geom_angle_atom_site_label_1
_geom_angle_atom_site_label_2
_geom_angle_atom_site_label_3
_geom_angle
C2 Re1 C1 85.0(3)
C2 Re1 C3 90.8(3)
C1 Re1 C3 81.6(2)
C2 Re1 P3 91.0(2)
C1 Re1 P3 92.2(2)
C3 Re1 P3 173.32(15)
C2 Re1 P2 178.3(2)
C1 Re1 P2 93.3(2)
C3 Re1 P2 89.02(15)
P3 Re1 P2 88.97(5)
C2 Re1 P1 99.4(2)
C1 Re1 P1 174.80(18)
C3 Re1 P1 100.98(15)
P3 Re1 P1 85.05(5)
P2 Re1 P1 82.28(5)
C34 P1 C28 99.1(3)
C34 P1 C26 105.5(3)
C28 P1 C26 96.8(3)
C34 P1 Re1 115.9(2)
C28 P1 Re1 126.8(2)
C26 P1 Re1 109.7(2)
C40 P2 C23 101.2(3)
C40 P2 C46 102.2(3)
C23 P2 C46 103.0(3)
C40 P2 Re1 116.2(2)
C23 P2 Re1 108.4(2)
C46 P2 Re1 123.0(2)
C52 P3 C25 97.6(3)
C52 P3 C58 99.4(3)
C25 P3 C58 103.7(3)
C52 P3 Re1 122.8(2)
C25 P3 Re1 115.0(2)
C58 P3 Re1 115.1(2)
C6 N1 C5 116.6(6)
C7 N2 C6 119.2(6)
C7 N2 C3 121.4(6)
C6 N2 C3 118.5(6)
O1 C1 Re1 176.0(6)
O2 C2 Re1 174.5(7)
C4 C3 N2 112.2(5)
C4 C3 Re1 121.7(4)
N2 C3 Re1 125.9(4)
C3 C4 C5 124.5(5)
C3 C4 H4 117.7
C5 C4 H4 117.7
N1 C5 C4 109.7(5)
N1 C5 C17 108.6(6)
C4 C5 C17 109.2(5)
N1 C5 C11 107.1(6)
C4 C5 C11 112.6(6)
C17 C5 C11 109.7(5)
N1 C6 C10 121.1(8)
N1 C6 N2 123.2(6)
C10 C6 N2 115.7(8)
C8 C7 N2 122.9(9)
C8 C7 H7 118.5
N2 C7 H7 118.5
C7 C8 C9 119.2(9)
C7 C8 H8 120.4
C9 C8 H8 120.4
C10 C9 C8 119.9(9)
C10 C9 H9 120.0
C8 C9 H9 120.0
C9 C10 C6 122.0(10)
C9 C10 H10 119.0
C6 C10 H10 119.0
C12 C11 C16 118.0(7)
C12 C11 C5 123.1(6)
C16 C11 C5 118.8(7)
C11 C12 C13 120.7(8)
C11 C12 H12 119.7
C13 C12 H12 119.7
C14 C13 C12 120.2(11)
C14 C13 H13 119.9
C12 C13 H13 119.9
C13 C14 C15 120.1(9)
C13 C14 H14 120.0
C15 C14 H14 120.0
C16 C15 C14 118.9(9)
C16 C15 H15 120.6
C14 C15 H15 120.6
C15 C16 C11 122.1(10)
C15 C16 H16 119.0
C11 C16 H16 119.0
C22 C17 C18 116.5(8)
C22 C17 C5 122.7(8)
C18 C17 C5 120.8(7)
C17 C18 C19 120.9(10)
C17 C18 H18 119.6
C19 C18 H18 119.6
C20 C19 C18 121.1(13)
C20 C19 H19 119.4
C18 C19 H19 119.4
C19 C20 C21 118.4(11)
C19 C20 H20 120.8
C21 C20 H20 120.8
C20 C21 C22 122.2(12)
C20 C21 H21 118.9
C22 C21 H21 118.9
C17 C22 C21 120.8(12)
C17 C22 H22 119.6
C21 C22 H22 119.6
C24 C23 P2 117.6(4)
C24 C23 H231 107.9
P2 C23 H231 107.9
C24 C23 H232 107.9
P2 C23 H232 107.9
H231 C23 H232 107.2
C26 C24 C25 110.6(5)
C26 C24 C23 114.4(5)
C25 C24 C23 110.5(5)
C26 C24 C27 107.8(5)
C25 C24 C27 106.8(5)
C23 C24 C27 106.5(5)
C24 C25 P3 116.4(4)
C24 C25 H251 108.2
P3 C25 H251 108.2
C24 C25 H252 108.2
P3 C25 H252 108.2
H251 C25 H252 107.3
C24 C26 P1 121.6(4)
C24 C26 H261 106.9
P1 C26 H261 106.9
C24 C26 H262 106.9
P1 C26 H262 106.9
H261 C26 H262 106.7
C24 C27 H271 109.5
C24 C27 H272 109.5
H271 C27 H272 109.5
C24 C27 H273 109.5
H271 C27 H273 109.5
H272 C27 H273 109.5
C29 C28 C33 117.6(7)
C29 C28 P1 123.0(6)
C33 C28 P1 119.1(6)
C28 C29 C30 121.7(9)
C28 C29 H29 119.2
C30 C29 H29 119.2
C31 C30 C29 120.2(10)
C31 C30 H30 119.9
C29 C30 H30 119.9
C32 C31 C30 119.2(9)
C32 C31 H31 120.4
C30 C31 H31 120.4
C31 C32 C33 120.6(11)
C31 C32 H32 119.7
C33 C32 H32 119.7
C28 C33 C32 120.7(10)
C28 C33 H33 119.7
C32 C33 H33 119.6
C35 C34 C39 118.1(6)
C35 C34 P1 125.7(5)
C39 C34 P1 116.2(5)
C34 C35 C36 120.7(7)
C34 C35 H35 119.7
C36 C35 H35 119.7
C37 C36 C35 120.4(8)
C37 C36 H36 119.8
C35 C36 H36 119.8
C38 C37 C36 119.3(8)
C38 C37 H37 120.3
C36 C37 H37 120.3
C37 C38 C39 120.2(8)
C37 C38 H38 119.9
C39 C38 H38 119.9
C38 C39 C34 121.2(7)
C38 C39 H39 119.4
C34 C39 H39 119.4
C41 C40 C45 118.0(6)
C41 C40 P2 119.8(5)
C45 C40 P2 122.2(6)
C42 C41 C40 122.0(7)
C42 C41 H41 119.0
C40 C41 H41 119.0
C43 C42 C41 119.7(8)
C43 C42 H42 120.1
C41 C42 H42 120.1
C44 C43 C42 120.0(8)
C44 C43 H43 120.0
C42 C43 H43 120.0
C43 C44 C45 122.0(9)
C43 C44 H44 119.0
C45 C44 H44 119.0
C44 C45 C40 118.2(8)
C44 C45 H45 120.9
C40 C45 H45 120.9
C51 C46 C47 117.8(7)
C51 C46 P2 121.9(5)
C47 C46 P2 120.3(5)
C48 C47 C46 121.3(8)
C48 C47 H47 119.4
C46 C47 H47 119.4
C49 C48 C47 120.6(9)
C49 C48 H48 119.7
C47 C48 H48 119.7
C50 C49 C48 122.1(9)
C50 C49 H49 119.0
C48 C49 H49 119.0
C49 C50 C51 118.1(9)
C49 C50 H50 121.0
C51 C50 H50 121.0
C46 C51 C50 119.7(8)
C46 C51 H51 120.1
C50 C51 H51 120.1
C57 C52 C53 117.4(7)
C57 C52 P3 122.9(5)
C53 C52 P3 119.2(5)
C54 C53 C52 121.0(8)
C54 C53 H53 119.5
C52 C53 H53 119.5
C55 C54 C53 119.8(8)
C55 C54 H54 120.1
C53 C54 H54 120.1
C54 C55 C56 120.2(8)
C54 C55 H55 119.9
C56 C55 H55 119.9
C55 C56 C57 120.5(9)
C55 C56 H56 119.8
C57 C56 H56 119.8
C52 C57 C56 121.1(8)
C52 C57 H57 119.5
C56 C57 H57 119.5
C63 C58 C59 117.0(6)
C63 C58 P3 126.2(5)
C59 C58 P3 116.8(5)
C60 C59 C58 121.3(7)
C60 C59 H59 119.4
C58 C59 H59 119.4
C59 C60 C61 120.0(8)
C59 C60 H60 120.0
C61 C60 H60 120.0
C62 C61 C60 118.8(8)
C62 C61 H61 120.6
C60 C61 H61 120.6
C61 C62 C63 122.0(8)
C61 C62 H62 119.0
C63 C62 H62 119.0
C62 C63 C58 120.8(7)
C62 C63 H63 119.6
C58 C63 H63 119.6
Cl2 C64 Cl1 118(2)
Cl2 C64 Cl3 94.1(17)
Cl1 C64 Cl3 114.0(18)
Cl2 C64 Cl4 144(2)
Cl1 C64 Cl4 96.5(17)
Cl3 C64 Cl4 62.6(12)
C64 Cl2 Cl3 44.8(12)
C64 Cl3 Cl4 61.6(12)
C64 Cl3 Cl2 41.1(11)
Cl4 Cl3 Cl2 98.5(8)
C64 Cl4 Cl3 55.8(11)
Cl6 C65 Cl7 113.1(18)
Cl6 C65 Cl8 113.2(17)
Cl7 C65 Cl8 77.5(13)
Cl6 C65 Cl5 124.9(18)
Cl7 C65 Cl5 104.6(15)
Cl8 C65 Cl5 39.4(8)
Cl8 Cl5 C65 69.5(12)
C65 Cl7 Cl8 53.3(10)
Cl5 Cl8 C65 71.2(13)
Cl5 Cl8 Cl7 105.9(13)
C65 Cl8 Cl7 49.2(9)

loop_
_geom_bond_atom_site_label_1
_geom_bond_atom_site_label_2
_geom_bond_distance
Re1 C2 1.904(7)
Re1 C1 1.920(7)
Re1 C3 2.240(6)
Re1 P3 2.4276(16)
Re1 P2 2.5010(15)
Re1 P1 2.5035(15)
P1 C34 1.837(6)
P1 C28 1.843(7)
P1 C26 1.864(6)
P2 C40 1.835(6)
P2 C23 1.844(6)
P2 C46 1.848(7)
P3 C52 1.847(7)
P3 C25 1.851(6)
P3 C58 1.853(7)
O1 C1 1.145(8)
O2 C2 1.149(9)
N1 C6 1.279(10)
N1 C5 1.477(9)
N2 C7 1.379(9)
N2 C6 1.431(10)
N2 C3 1.452(7)
C3 C4 1.325(8)
C4 C5 1.522(9)
C4 H4 0.9300
C5 C17 1.532(10)
C5 C11 1.535(10)
C6 C10 1.423(10)
C7 C8 1.349(11)
C7 H7 0.9300
C8 C9 1.393(16)
C8 H8 0.9300
C9 C10 1.365(15)
C9 H9 0.9300
C10 H10 0.9300
C11 C12 1.370(11)
C11 C16 1.391(10)
C12 C13 1.410(12)
C12 H12 0.9300
C13 C14 1.357(15)
C13 H13 0.9300
C14 C15 1.396(16)
C14 H14 0.9300
C15 C16 1.379(13)
C15 H15 0.9300
C16 H16 0.9300
C17 C22 1.360(12)
C17 C18 1.367(12)
C18 C19 1.401(13)
C18 H18 0.9300
C19 C20 1.315(18)
C19 H19 0.9300
C20 C21 1.335(18)
C20 H20 0.9300
C21 C22 1.375(16)
C21 H21 0.9300
C22 H22 0.9300
C23 C24 1.556(9)
C23 H231 0.9700
C23 H232 0.9700
C24 C26 1.528(9)
C24 C25 1.544(9)
C24 C27 1.556(8)
C25 H251 0.9700
C25 H252 0.9700
C26 H261 0.9700
C26 H262 0.9700
C27 H271 0.9600
C27 H272 0.9600
C27 H273 0.9600
C28 C29 1.356(11)
C28 C33 1.379(12)
C29 C30 1.394(12)
C29 H29 0.9300
C30 C31 1.367(16)
C30 H30 0.9300
C31 C32 1.346(17)
C31 H31 0.9300
C32 C33 1.407(13)
C32 H32 0.9300
C33 H33 0.9300
C34 C35 1.377(10)
C34 C39 1.403(10)
C35 C36 1.407(10)
C35 H35 0.9300
C36 C37 1.384(13)
C36 H36 0.9300
C37 C38 1.379(13)
C37 H37 0.9300
C38 C39 1.391(10)
C38 H38 0.9300
C39 H39 0.9300
C40 C41 1.375(10)
C40 C45 1.412(10)
C41 C42 1.374(10)
C41 H41 0.9300
C42 C43 1.365(13)
C42 H42 0.9300
C43 C44 1.343(14)
C43 H43 0.9300
C44 C45 1.399(12)
C44 H44 0.9300
C45 H45 0.9300
C46 C51 1.382(10)
C46 C47 1.395(10)
C47 C48 1.372(12)
C47 H47 0.9300
C48 C49 1.349(14)
C48 H48 0.9300
C49 C50 1.340(15)
C49 H49 0.9300
C50 C51 1.462(12)
C50 H50 0.9300
C51 H51 0.9300
C52 C57 1.379(10)
C52 C53 1.399(10)
C53 C54 1.389(11)
C53 H53 0.9300
C54 C55 1.362(14)
C54 H54 0.9300
C55 C56 1.364(14)
C55 H55 0.9300
C56 C57 1.384(11)
C56 H56 0.9300
C57 H57 0.9300
C58 C63 1.380(9)
C58 C59 1.398(9)
C59 C60 1.375(10)
C59 H59 0.9300
C60 C61 1.389(12)
C60 H60 0.9300
C61 C62 1.339(12)
C61 H61 0.9300
C62 C63 1.378(11)
C62 H62 0.9300
C63 H63 0.9300
C64 Cl2 1.62(3)
C64 Cl1 1.71(3)
C64 Cl3 1.74(3)
C64 Cl4 1.85(3)
Cl2 Cl3 2.465(17)
Cl3 Cl4 1.869(19)
C65 Cl6 1.49(2)
C65 Cl7 1.76(3)
C65 Cl8 1.86(3)
C65 Cl5 1.88(3)
Cl5 Cl8 1.260(19)
Cl7 Cl8 2.27(2)
